data_7211675
loop_
_publ_author_name
'Pramanik, Avijit'
'Majumdar, Subhojit'
'Das, Gopal'

_publ_section_title
;
 Aryl azo imidazoles assisted assembly of anion/anion--water through salt
 formation
;
_journal_issue 1
_journal_name_full CrystEngComm
_journal_page_first 250
_journal_paper_doi 10.1039/b912454c
_journal_volume 12
_journal_year 2010
_chemical_formula_sum 'C13 H11 N5 O3'
_chemical_formula_weight 285.27
_chemical_name_systematic
;
?
;
_space_group_IT_number 14
_symmetry_cell_setting monoclinic
_symmetry_space_group_name_Hall '-P 2ybc'
_symmetry_space_group_name_H-M 'P 1 21/c 1'
_atom_sites_solution_hydrogens geom
_atom_sites_solution_primary direct
_atom_sites_solution_secondary difmap
_audit_creation_method SHELXL-97
_cell_angle_alpha 90.00
_cell_angle_beta 96.7880(10)
_cell_angle_gamma 90.00
_cell_formula_units_Z 4
_cell_length_a 6.8263(2)
_cell_length_b 11.5549(3)
_cell_length_c 17.0562(4)
_cell_measurement_reflns_used 4282
_cell_measurement_temperature 298(2)
_cell_measurement_theta_max 25.25
_cell_measurement_theta_min 2.41
_cell_volume 1335.92(6)
_computing_cell_refinement 'Bruker SMART'
_computing_data_collection 'Bruker SMART'
_computing_data_reduction 'Bruker SAINT'
_computing_molecular_graphics 'Bruker SHELXTL'
_computing_publication_material 'Bruker SHELXTL'
_computing_structure_refinement 'SHELXL-97 (Sheldrick, 1997)'
_computing_structure_solution 'SHELXS-97 (Sheldrick, 1990)'
_diffrn_ambient_temperature 298(2)
_diffrn_measured_fraction_theta_full 0.974
_diffrn_measured_fraction_theta_max 0.984
_diffrn_measurement_device_type 'CCD area detector'
_diffrn_measurement_method 'phi and omega scans'
_diffrn_radiation_monochromator graphite
_diffrn_radiation_source 'fine-focus sealed tube'
_diffrn_radiation_type MoK\a
_diffrn_radiation_wavelength 0.71073
_diffrn_reflns_av_R_equivalents 0.0314
_diffrn_reflns_av_sigmaI/netI 0.0276
_diffrn_reflns_limit_h_max 8
_diffrn_reflns_limit_h_min -8
_diffrn_reflns_limit_k_max 15
_diffrn_reflns_limit_k_min -15
_diffrn_reflns_limit_l_max 22
_diffrn_reflns_limit_l_min -22
_diffrn_reflns_number 16102
_diffrn_reflns_theta_full 28.31
_diffrn_reflns_theta_max 28.31
_diffrn_reflns_theta_min 2.13
_exptl_absorpt_coefficient_mu 0.107
_exptl_absorpt_correction_T_max 0.961
_exptl_absorpt_correction_T_min 0.947
_exptl_absorpt_correction_type multi-scan
_exptl_absorpt_process_details 'SADABS (Sheldrick, 1997)'
_exptl_crystal_colour red
_exptl_crystal_density_diffrn 1.422
_exptl_crystal_density_method 'not measured'
_exptl_crystal_description reactangular
_exptl_crystal_F_000 700
_exptl_crystal_size_max 0.40
_exptl_crystal_size_mid 0.35
_exptl_crystal_size_min 0.28
_refine_diff_density_max 0.290
_refine_diff_density_min -0.124
_refine_diff_density_rms 0.029
_refine_ls_extinction_method none
_refine_ls_goodness_of_fit_ref 1.004
_refine_ls_matrix_type full
_refine_ls_number_parameters 190
_refine_ls_number_reflns 3238
_refine_ls_number_restraints 0
_refine_ls_restrained_S_all 1.004
_refine_ls_R_factor_all 0.0898
_refine_ls_R_factor_gt 0.0473
_refine_ls_shift/su_max 0.016
_refine_ls_shift/su_mean 0.055
_refine_ls_structure_factor_coef Fsqd
_refine_ls_weighting_details 'calc w=1/[\s^2^(Fo^2^)+(0.0594P)^2^+0.1825P] where P=(Fo^2^+2Fc^2^)/3'
_refine_ls_weighting_scheme calc
_refine_ls_wR_factor_gt 0.1172
_refine_ls_wR_factor_ref 0.1473
_reflns_number_gt 2780
_reflns_number_total 3238
_reflns_threshold_expression >2sigma(I)
_cod_data_source_file b912454c.txt
_cod_data_source_block salt4
_cod_depositor_comments
;
The following automatic conversions were performed:

'_symmetry_cell_setting' value 'Monoclinic' changed to 'monoclinic'
according to /home/saulius/struct/CIF-dictionaries/cif_core.dic
dictionary named 'cif_core.dic' version 2.4.2 from
2011-04-26.

'_exptl_absorpt_correction_type' value 'Multi-Scan'
changed to 'multi-scan' according to
/home/saulius/struct/CIF-dictionaries/cif_core.dic dictionary named
'cif_core.dic' version 2.4.2 from 2011-04-26.

Automatic conversion script
Id: cif_fix_values 1891 2012-01-12 08:04:46Z andrius 
;
_cod_original_sg_symbol_H-M 'P2(1)/c '
_cod_database_code 7211675

loop_
_symmetry_equiv_pos_as_xyz
'x, y, z'
'-x, y+1/2, -z+1/2'
'-x, -y, -z'
'x, -y-1/2, z-1/2'

loop_
_atom_site_label
_atom_site_type_symbol
_atom_site_fract_x
_atom_site_fract_y
_atom_site_fract_z
_atom_site_U_iso_or_equiv
_atom_site_adp_type
_atom_site_occupancy
_atom_site_symmetry_multiplicity
_atom_site_calc_flag
_atom_site_refinement_flags
C13 C 0.1862(2) 0.88116(18) 0.92207(11) 0.0676(5) Uani 1 1 d .
C4 C 0.2297(3) 0.91298(17) 1.00238(11) 0.0678(5) Uani 1 1 d .
C8 C 0.1496(3) 0.76336(19) 0.90409(12) 0.0737(5) Uani 1 1 d .
C12 C 0.1775(3) 0.9624(2) 0.85846(12) 0.0782(6) Uani 1 1 d .
H12 H 0.2017 1.0405 0.8686 0.094 Uiso 1 1 calc R
C5 C 0.2344(3) 0.83150(19) 1.06090(13) 0.0809(6) Uani 1 1 d .
H5 H 0.2627 0.8540 1.1134 0.097 Uiso 1 1 calc R
C11 C 0.1332(3) 0.9239(2) 0.78243(13) 0.0910(7) Uani 1 1 d .
H11 H 0.1260 0.9769 0.7411 0.109 Uiso 1 1 calc R
C9 C 0.1078(3) 0.7287(2) 0.82447(16) 0.0941(7) Uani 1 1 d .
H9 H 0.0863 0.6508 0.8125 0.113 Uiso 1 1 calc R
C6 C 0.1974(3) 0.7156(2) 1.04279(15) 0.0892(6) Uani 1 1 d .
H6 H 0.2006 0.6614 1.0832 0.107 Uiso 1 1 calc R
C10 C 0.0987(3) 0.8069(3) 0.76569(16) 0.0981(7) Uani 1 1 d .
H10 H 0.0693 0.7828 0.7136 0.118 Uiso 1 1 calc R
C1 C 0.3402(3) 1.17549(18) 1.10012(12) 0.0670(5) Uani 1 1 d .
C2 C 0.4084(3) 1.3354(2) 1.16540(15) 0.0867(6) Uani 1 1 d .
H2 H 0.4391 1.3870 1.2069 0.104 Uiso 1 1 calc R
C3 C 0.3811(3) 1.3614(2) 1.08824(15) 0.0859(6) Uani 1 1 d .
H3 H 0.3898 1.4346 1.0662 0.103 Uiso 1 1 calc R
N3 N 0.3064(2) 1.05834(15) 1.08894(10) 0.0715(4) Uani 1 1 d .
N4 N 0.2673(2) 1.03282(14) 1.01703(10) 0.0707(4) Uani 1 1 d .
N1 N 0.3828(2) 1.21975(17) 1.17143(10) 0.0773(5) Uani 1 1 d .
H1N H 0.3928 1.1812 1.2149 0.093 Uiso 1 1 calc R
N2 N 0.3385(2) 1.26151(16) 1.04853(10) 0.0754(5) Uani 1 1 d .
H2N H 0.3142 1.2548 0.9981 0.091 Uiso 1 1 calc R
C7 C 0.1566(3) 0.6811(2) 0.96661(16) 0.0895(7) Uani 1 1 d .
H7 H 0.1330 0.6033 0.9551 0.107 Uiso 1 1 calc R
N5 N 0.3364(3) 0.1399(2) 0.35924(12) 0.0910(6) Uani 1 1 d .
O2 O 0.3256(3) 0.24366(17) 0.36159(11) 0.1165(6) Uani 1 1 d .
O3 O 0.3977(3) 0.08882(16) 0.30331(10) 0.1228(7) Uani 1 1 d .
O1 O 0.2866(4) 0.0826(2) 0.41343(13) 0.1576(9) Uani 1 1 d .

loop_
_atom_site_aniso_label
_atom_site_aniso_U_11
_atom_site_aniso_U_22
_atom_site_aniso_U_33
_atom_site_aniso_U_23
_atom_site_aniso_U_13
_atom_site_aniso_U_12
C13 0.0443(10) 0.0836(14) 0.0750(13) -0.0015(11) 0.0068(8) 0.0065(9)
C4 0.0518(10) 0.0794(14) 0.0728(13) 0.0049(10) 0.0098(8) 0.0074(9)
C8 0.0483(11) 0.0910(15) 0.0819(14) -0.0071(12) 0.0073(9) 0.0002(9)
C12 0.0603(12) 0.0959(15) 0.0777(14) 0.0038(12) 0.0053(9) 0.0075(10)
C5 0.0781(14) 0.0869(16) 0.0786(14) 0.0073(12) 0.0140(10) 0.0056(11)
C11 0.0731(14) 0.124(2) 0.0736(15) 0.0071(13) 0.0002(10) 0.0106(13)
C9 0.0650(14) 0.1106(19) 0.1060(19) -0.0194(16) 0.0066(12) -0.0092(12)
C6 0.0888(16) 0.0887(17) 0.0917(17) 0.0131(13) 0.0178(12) 0.0023(12)
C10 0.0715(15) 0.134(2) 0.0856(17) -0.0164(17) -0.0037(11) -0.0017(14)
C1 0.0523(10) 0.0767(14) 0.0729(13) 0.0022(11) 0.0113(8) 0.0114(9)
C2 0.0738(14) 0.0851(17) 0.1018(19) -0.0134(13) 0.0130(12) 0.0053(11)
C3 0.0801(15) 0.0794(15) 0.1007(18) 0.0008(13) 0.0203(12) 0.0030(11)
N3 0.0578(9) 0.0870(13) 0.0700(11) -0.0010(9) 0.0092(7) 0.0081(8)
N4 0.0543(9) 0.0857(12) 0.0721(11) 0.0004(9) 0.0079(7) 0.0091(8)
N1 0.0693(11) 0.0939(14) 0.0690(11) -0.0009(9) 0.0092(8) 0.0102(9)
N2 0.0658(10) 0.0885(12) 0.0723(11) 0.0018(10) 0.0097(8) 0.0063(8)
C7 0.0699(14) 0.0851(15) 0.115(2) -0.0024(14) 0.0161(12) -0.0041(11)
N5 0.0968(14) 0.0976(16) 0.0754(13) -0.0043(12) -0.0033(10) 0.0105(11)
O2 0.1209(15) 0.0883(12) 0.1323(16) -0.0223(10) -0.0186(11) 0.0050(10)
O3 0.1827(19) 0.1129(14) 0.0749(11) 0.0008(9) 0.0239(11) 0.0510(12)
O1 0.243(3) 0.1414(18) 0.0966(14) 0.0113(13) 0.0536(15) -0.0050(16)

loop_
_atom_type_symbol
_atom_type_description
_atom_type_scat_dispersion_real
_atom_type_scat_dispersion_imag
_atom_type_scat_source
C C 0.0033 0.0016 'International Tables Vol C Tables 4.2.6.8 and 6.1.1.4'
H H 0.0000 0.0000 'International Tables Vol C Tables 4.2.6.8 and 6.1.1.4'
N N 0.0061 0.0033 'International Tables Vol C Tables 4.2.6.8 and 6.1.1.4'
O O 0.0106 0.0060 'International Tables Vol C Tables 4.2.6.8 and 6.1.1.4'

loop_
_geom_angle_atom_site_label_1
_geom_angle_atom_site_label_2
_geom_angle_atom_site_label_3
_geom_angle
C8 C13 C4 118.19(18)
C8 C13 C12 118.53(19)
C4 C13 C12 123.28(19)
C5 C4 C13 120.72(19)
C5 C4 N4 123.49(19)
C13 C4 N4 115.79(17)
C13 C8 C9 119.6(2)
C13 C8 C7 119.4(2)
C9 C8 C7 121.0(2)
C11 C12 C13 119.3(2)
C4 C5 C6 120.8(2)
C12 C11 C10 121.4(2)
C10 C9 C8 120.8(2)
C7 C6 C5 120.5(2)
C9 C10 C11 120.4(2)
N1 C1 N2 107.73(19)
N1 C1 N3 121.44(19)
N2 C1 N3 130.83(19)
C3 C2 N1 107.0(2)
C2 C3 N2 107.2(2)
N4 N3 C1 112.11(16)
N3 N4 C4 114.30(16)
C1 N1 C2 109.21(18)
C1 N2 C3 108.83(18)
C6 C7 C8 120.3(2)
O2 N5 O1 119.6(2)
O2 N5 O3 122.0(2)
O1 N5 O3 118.5(2)

loop_
_geom_bond_atom_site_label_1
_geom_bond_atom_site_label_2
_geom_bond_distance
C13 C8 1.411(3)
C13 C4 1.416(3)
C13 C12 1.430(3)
C4 C5 1.370(3)
C4 N4 1.425(2)
C8 C9 1.412(3)
C8 C7 1.425(3)
C12 C11 1.370(3)
C5 C6 1.390(3)
C11 C10 1.397(3)
C9 C10 1.346(3)
C6 C7 1.357(3)
C1 N1 1.320(2)
C1 N2 1.327(2)
C1 N3 1.383(2)
C2 C3 1.342(3)
C2 N1 1.353(3)
C3 N2 1.353(3)
N3 N4 1.259(2)
N5 O2 1.203(2)
N5 O1 1.217(2)
N5 O3 1.236(2)
